data_7104822
loop_
_publ_author_name
'Cametti, Massimo'
'Nissinen, Maija'
'Dalla Cort, Antonella'
'Mandolini, Luigi'
'Rissanen, Kari'

_publ_section_title
;
 Uranyl-salophen based ditopic receptors for the recognition of
 quaternary ammonium halides
;
_journal_issue 19
_journal_name_full 'Chemical communications (Cambridge, England)'
_journal_page_first 2420
_journal_page_last 2421
_journal_paper_doi 10.1039/b307849c
_journal_year 2003
_chemical_formula_moiety 'C34 H26 Cl N2 O6 U * C16 H36 N'
_chemical_formula_sum 'C50 H62 Cl N3 O6 U'
_chemical_formula_weight 1074.50
_chemical_name_systematic
;
?
;
_space_group_IT_number 2
_symmetry_cell_setting triclinic
_symmetry_space_group_name_Hall '-P 1'
_symmetry_space_group_name_H-M 'P -1'
_atom_sites_solution_hydrogens geom
_atom_sites_solution_primary direct
_atom_sites_solution_secondary difmap
_audit_creation_method SHELXL-97
_cell_angle_alpha 94.6846(3)
_cell_angle_beta 104.4632(3)
_cell_angle_gamma 91.9727(3)
_cell_formula_units_Z 4
_cell_length_a 13.3226(1)
_cell_length_b 18.2936(1)
_cell_length_c 20.3692(2)
_cell_measurement_temperature 173.0(2)
_cell_volume 4783.22(6)
_computing_cell_refinement denzo-smn
_computing_data_collection collect
_computing_data_reduction denzo-smn
_computing_structure_refinement 'SHELXL-97 (Sheldrick, 1997)'
_computing_structure_solution shelxs-97
_diffrn_ambient_temperature 173.0(2)
_diffrn_measured_fraction_theta_full 0.982
_diffrn_measured_fraction_theta_max 0.982
_diffrn_measurement_device_type 'nonius kappa ccd'
_diffrn_radiation_monochromator graphite
_diffrn_radiation_source 'fine-focus sealed tube'
_diffrn_radiation_type MoK\a
_diffrn_radiation_wavelength 0.71073
_diffrn_reflns_av_R_equivalents 0.0401
_diffrn_reflns_av_sigmaI/netI 0.0532
_diffrn_reflns_limit_h_max 16
_diffrn_reflns_limit_h_min -17
_diffrn_reflns_limit_k_max 22
_diffrn_reflns_limit_k_min -24
_diffrn_reflns_limit_l_max 27
_diffrn_reflns_limit_l_min -23
_diffrn_reflns_number 56033
_diffrn_reflns_theta_full 28.28
_diffrn_reflns_theta_max 28.28
_diffrn_reflns_theta_min 2.91
_exptl_absorpt_coefficient_mu 3.499
_exptl_absorpt_correction_T_max 0.3350
_exptl_absorpt_correction_T_min 0.2736
_exptl_absorpt_correction_type platmulabs
_exptl_absorpt_process_details 'R. H. Blessing, Acta Crystallogr.A 1995, 51, 33'
_exptl_crystal_colour red
_exptl_crystal_density_diffrn 1.492
_exptl_crystal_density_method 'not measured'
_exptl_crystal_description block
_exptl_crystal_F_000 2160
_exptl_crystal_size_max 0.50
_exptl_crystal_size_mid 0.50
_exptl_crystal_size_min 0.40
_refine_diff_density_max 1.057
_refine_diff_density_min -0.946
_refine_diff_density_rms 0.109
_refine_ls_extinction_method none
_refine_ls_goodness_of_fit_ref 1.037
_refine_ls_hydrogen_treatment constr
_refine_ls_matrix_type full
_refine_ls_number_parameters 1107
_refine_ls_number_reflns 23316
_refine_ls_number_restraints 0
_refine_ls_restrained_S_all 1.037
_refine_ls_R_factor_all 0.0593
_refine_ls_R_factor_gt 0.0351
_refine_ls_shift/su_max 0.004
_refine_ls_shift/su_mean 0.000
_refine_ls_structure_factor_coef Fsqd
_refine_ls_weighting_details 'calc w=1/[\s^2^(Fo^2^)+(0.0109P)^2^+7.1894P] where P=(Fo^2^+2Fc^2^)/3'
_refine_ls_weighting_scheme calc
_refine_ls_wR_factor_gt 0.0609
_refine_ls_wR_factor_ref 0.0678
_reflns_number_gt 17779
_reflns_number_total 23316
_reflns_threshold_expression >2sigma(I)
_cod_data_source_file b307849c.txt
_cod_data_source_block 2(2)*TBACl(2)
_cod_original_sg_symbol_H-M P-1
_cod_original_formula_sum 'C50 H62 Cl1 N3 O6 U'
_cod_database_code 7104822
_cod_duplicate_entry 7113830

loop_
_symmetry_equiv_pos_as_xyz
'x, y, z'
'-x, -y, -z'

loop_
_atom_site_label
_atom_site_type_symbol
_atom_site_fract_x
_atom_site_fract_y
_atom_site_fract_z
_atom_site_U_iso_or_equiv
_atom_site_adp_type
_atom_site_occupancy
_atom_site_symmetry_multiplicity
_atom_site_calc_flag
_atom_site_refinement_flags
_atom_site_disorder_assembly
_atom_site_disorder_group
C2A C 0.4826(3) 0.6474(2) 0.9798(2) 0.0377(10) Uani 1 1 d . . .
H2A H 0.5116 0.6562 1.0275 0.045 Uiso 1 1 calc R . .
C2B C 0.0039(3) 0.14445(19) 0.97634(19) 0.0297(8) Uani 1 1 d . . .
H2B H 0.0117 0.1524 1.0241 0.036 Uiso 1 1 calc R . .
C3A C 0.5339(3) 0.6854(2) 0.9373(2) 0.0381(10) Uani 1 1 d . . .
C3B C -0.0776(3) 0.18194(19) 0.9344(2) 0.0305(8) Uani 1 1 d . . .
C4A C 0.5095(3) 0.66839(19) 0.8659(2) 0.0358(9) Uani 1 1 d . . .
C4B C -0.1059(3) 0.16851(18) 0.86248(19) 0.0280(8) Uani 1 1 d . . .
C5A C 0.5656(3) 0.7078(2) 0.8280(3) 0.0420(11) Uani 1 1 d . . .
C5B C -0.1872(3) 0.20939(19) 0.8257(2) 0.0324(9) Uani 1 1 d . . .
C6A C 0.6408(3) 0.7621(2) 0.8612(3) 0.0512(13) Uani 1 1 d . . .
H6A H 0.6767 0.7891 0.8354 0.061 Uiso 1 1 calc R . .
C6B C -0.2351(3) 0.2597(2) 0.8594(2) 0.0410(10) Uani 1 1 d . . .
H6B H -0.2877 0.2874 0.8338 0.049 Uiso 1 1 calc R . .
C7A C 0.6647(3) 0.7776(2) 0.9319(3) 0.0569(14) Uani 1 1 d . . .
H7A H 0.7171 0.8143 0.9540 0.068 Uiso 1 1 calc R . .
C7B C -0.2084(3) 0.2711(2) 0.9301(3) 0.0439(11) Uani 1 1 d . . .
H7B H -0.2434 0.3055 0.9525 0.053 Uiso 1 1 calc R . .
C8A C 0.6123(3) 0.7395(2) 0.9687(3) 0.0482(12) Uani 1 1 d . . .
H8A H 0.6290 0.7498 1.0168 0.058 Uiso 1 1 calc R . .
C8B C -0.1315(3) 0.2325(2) 0.9670(2) 0.0388(9) Uani 1 1 d . . .
H8B H -0.1140 0.2398 1.0153 0.047 Uiso 1 1 calc R . .
C11A C 0.5438(3) 0.6241(2) 0.7275(2) 0.0444(11) Uani 1 1 d . . .
H11A H 0.4818 0.5945 0.7306 0.053 Uiso 1 1 calc R . .
H11B H 0.6065 0.6004 0.7516 0.053 Uiso 1 1 calc R . .
C11B C -0.2453(3) 0.1318(2) 0.7210(2) 0.0358(9) Uani 1 1 d . . .
H11C H -0.2850 0.1036 0.7466 0.043 Uiso 1 1 calc R . .
H11D H -0.1833 0.1048 0.7177 0.043 Uiso 1 1 calc R . .
C12A C 0.5440(4) 0.6285(3) 0.6546(3) 0.0494(12) Uani 1 1 d . . .
C12B C -0.3118(3) 0.1403(2) 0.6508(2) 0.0365(9) Uani 1 1 d . . .
C13A C 0.6103(4) 0.6787(3) 0.6365(3) 0.0675(15) Uani 1 1 d . . .
H13A H 0.6544 0.7127 0.6700 0.081 Uiso 1 1 calc R . .
C13B C -0.3832(3) 0.1944(2) 0.6396(2) 0.0456(11) Uani 1 1 d . . .
H13B H -0.3899 0.2276 0.6764 0.055 Uiso 1 1 calc R . .
C14A C 0.6112(6) 0.6784(4) 0.5675(4) 0.088(2) Uani 1 1 d . . .
H14A H 0.6569 0.7118 0.5542 0.106 Uiso 1 1 calc R . .
C14B C -0.4449(4) 0.1997(3) 0.5743(3) 0.0629(15) Uani 1 1 d . . .
H14B H -0.4935 0.2369 0.5665 0.075 Uiso 1 1 calc R . .
C15A C 0.5458(7) 0.6299(5) 0.5197(4) 0.095(2) Uani 1 1 d . . .
H15A H 0.5474 0.6298 0.4733 0.113 Uiso 1 1 calc R . .
C15B C -0.4360(5) 0.1518(4) 0.5211(3) 0.0822(19) Uani 1 1 d . . .
H15B H -0.4792 0.1553 0.4768 0.099 Uiso 1 1 calc R . .
C16A C 0.4784(6) 0.5815(4) 0.5371(3) 0.085(2) Uani 1 1 d . . .
H16A H 0.4326 0.5489 0.5032 0.101 Uiso 1 1 calc R . .
C16B C -0.3654(5) 0.0987(4) 0.5314(3) 0.0838(19) Uani 1 1 d . . .
H16B H -0.3589 0.0658 0.4943 0.101 Uiso 1 1 calc R . .
C17A C 0.4779(4) 0.5807(3) 0.6050(3) 0.0631(14) Uani 1 1 d . . .
H17A H 0.4318 0.5470 0.6177 0.076 Uiso 1 1 calc R . .
C17B C -0.3028(4) 0.0933(3) 0.5968(3) 0.0611(14) Uani 1 1 d . . .
H17B H -0.2535 0.0566 0.6039 0.073 Uiso 1 1 calc R . .
C18A C -0.0709(4) 0.5989(2) 0.5863(2) 0.0509(12) Uani 1 1 d . . .
C18B C 0.2290(3) 0.0944(2) 0.58739(19) 0.0329(8) Uani 1 1 d . . .
C19A C -0.1132(5) 0.6579(3) 0.5554(3) 0.0663(15) Uani 1 1 d . . .
H19A H -0.1015 0.7050 0.5802 0.080 Uiso 1 1 calc R . .
C19B C 0.1569(3) 0.0380(2) 0.5553(2) 0.0399(10) Uani 1 1 d . . .
H19B H 0.1245 0.0088 0.5816 0.048 Uiso 1 1 calc R . .
C20A C -0.1733(5) 0.6510(4) 0.4880(3) 0.0821(19) Uani 1 1 d . . .
H20A H -0.2016 0.6929 0.4673 0.099 Uiso 1 1 calc R . .
C20B C 0.1319(3) 0.0240(2) 0.4853(2) 0.0473(11) Uani 1 1 d . . .
H20B H 0.0833 -0.0153 0.4639 0.057 Uiso 1 1 calc R . .
C21A C -0.1908(5) 0.5838(4) 0.4527(3) 0.081(2) Uani 1 1 d . . .
H21A H -0.2324 0.5783 0.4071 0.098 Uiso 1 1 calc R . .
C21B C 0.1760(4) 0.0659(3) 0.4465(2) 0.0498(12) Uani 1 1 d . . .
H21B H 0.1578 0.0564 0.3984 0.060 Uiso 1 1 calc R . .
C22A C -0.1499(7) 0.5259(3) 0.4817(3) 0.125(4) Uani 1 1 d . . .
H22A H -0.1629 0.4789 0.4567 0.150 Uiso 1 1 calc R . .
C22B C 0.2472(4) 0.1221(3) 0.4780(3) 0.0616(14) Uani 1 1 d . . .
H22B H 0.2784 0.1517 0.4515 0.074 Uiso 1 1 calc R . .
C23A C -0.0876(7) 0.5327(3) 0.5488(3) 0.121(3) Uani 1 1 d . . .
H23A H -0.0569 0.4907 0.5681 0.145 Uiso 1 1 calc R . .
C23B C 0.2737(4) 0.1356(3) 0.5481(2) 0.0546(12) Uani 1 1 d . . .
H23B H 0.3236 0.1742 0.5693 0.066 Uiso 1 1 calc R . .
C24A C -0.0114(4) 0.6067(3) 0.6599(2) 0.0574(13) Uani 1 1 d . . .
H24A H 0.0573 0.5857 0.6650 0.069 Uiso 1 1 calc R . .
H24B H -0.0006 0.6592 0.6775 0.069 Uiso 1 1 calc R . .
C24B C 0.2558(3) 0.1120(3) 0.6632(2) 0.0440(10) Uani 1 1 d . . .
H24C H 0.2792 0.1645 0.6751 0.053 Uiso 1 1 calc R . .
H24D H 0.1941 0.1026 0.6807 0.053 Uiso 1 1 calc R . .
C26A C -0.0627(3) 0.5948(2) 0.7629(2) 0.0319(8) Uani 1 1 d . . .
C26B C 0.3844(3) 0.08872(18) 0.76050(18) 0.0270(8) Uani 1 1 d . . .
C27A C 0.0272(3) 0.58298(18) 0.81489(19) 0.0281(8) Uani 1 1 d . . .
C27B C 0.3319(3) 0.07783(17) 0.81219(17) 0.0234(7) Uani 1 1 d . . .
C28A C 0.0248(3) 0.6067(2) 0.88316(19) 0.0313(8) Uani 1 1 d . . .
C28B C 0.3882(3) 0.09967(18) 0.88042(19) 0.0274(8) Uani 1 1 d . . .
C29A C -0.0620(3) 0.6404(2) 0.8961(2) 0.0398(10) Uani 1 1 d . . .
H29A H -0.0625 0.6552 0.9418 0.048 Uiso 1 1 calc R . .
C29B C 0.4899(3) 0.1317(2) 0.8949(2) 0.0329(8) Uani 1 1 d . . .
H29B H 0.5262 0.1460 0.9408 0.040 Uiso 1 1 calc R . .
C30A C -0.1462(3) 0.6525(2) 0.8445(2) 0.0472(11) Uani 1 1 d . . .
H30A H -0.2039 0.6765 0.8540 0.057 Uiso 1 1 calc R . .
C30B C 0.5369(3) 0.1423(2) 0.8436(2) 0.0390(10) Uani 1 1 d . . .
H30B H 0.6052 0.1645 0.8539 0.047 Uiso 1 1 calc R . .
C31A C -0.1453(3) 0.6289(2) 0.7782(2) 0.0427(10) Uani 1 1 d . . .
H31A H -0.2037 0.6366 0.7422 0.051 Uiso 1 1 calc R . .
C31B C 0.4842(3) 0.1202(2) 0.7760(2) 0.0341(9) Uani 1 1 d . . .
H31B H 0.5174 0.1269 0.7405 0.041 Uiso 1 1 calc R . .
C33A C 0.1060(3) 0.59148(19) 0.94079(19) 0.0312(8) Uani 1 1 d . . .
H33A H 0.0909 0.5973 0.9840 0.037 Uiso 1 1 calc R . .
C33B C 0.3479(3) 0.08592(18) 0.93775(18) 0.0269(8) Uani 1 1 d . . .
H33B H 0.3959 0.0921 0.9812 0.032 Uiso 1 1 calc R . .
C35A C 0.2627(3) 0.55130(19) 1.00188(18) 0.0319(9) Uani 1 1 d . . .
C35B C 0.2320(3) 0.04786(18) 0.99854(17) 0.0269(8) Uani 1 1 d . . .
C36A C 0.2266(4) 0.5179(2) 1.0511(2) 0.0419(10) Uani 1 1 d . . .
H36A H 0.1543 0.5074 1.0446 0.050 Uiso 1 1 calc R . .
C36B C 0.3016(3) 0.0141(2) 1.04824(19) 0.0345(9) Uani 1 1 d . . .
H36B H 0.3671 0.0017 1.0413 0.041 Uiso 1 1 calc R . .
C37A C 0.2965(4) 0.4999(2) 1.1102(2) 0.0467(11) Uani 1 1 d . . .
H37A H 0.2715 0.4782 1.1443 0.056 Uiso 1 1 calc R . .
C37B C 0.2762(3) -0.0017(2) 1.1074(2) 0.0387(10) Uani 1 1 d . . .
H37B H 0.3249 -0.0236 1.1415 0.046 Uiso 1 1 calc R . .
C38A C 0.4014(4) 0.5134(2) 1.1189(2) 0.0498(12) Uani 1 1 d . . .
H38A H 0.4486 0.5005 1.1589 0.060 Uiso 1 1 calc R . .
C38B C 0.1807(3) 0.0142(2) 1.11716(19) 0.0379(10) Uani 1 1 d . . .
H38B H 0.1632 0.0026 1.1577 0.045 Uiso 1 1 calc R . .
C39A C 0.4385(3) 0.5457(2) 1.0702(2) 0.0421(10) Uani 1 1 d . . .
H39A H 0.5113 0.5537 1.0762 0.051 Uiso 1 1 calc R . .
C39B C 0.1098(3) 0.0472(2) 1.06814(19) 0.0343(9) Uani 1 1 d . . .
H39B H 0.0436 0.0576 1.0749 0.041 Uiso 1 1 calc R . .
C40A C 0.3696(3) 0.56677(19) 1.01171(18) 0.0321(9) Uani 1 1 d . . .
C40B C 0.1356(3) 0.06510(18) 1.00878(17) 0.0263(8) Uani 1 1 d . . .
C42A C 0.3727(3) 0.89014(19) 0.6970(2) 0.0337(9) Uani 1 1 d . . .
H42A H 0.3434 0.8953 0.6480 0.040 Uiso 1 1 calc R . .
H42B H 0.3704 0.9384 0.7222 0.040 Uiso 1 1 calc R . .
C42B C -0.0051(3) 0.25871(18) 0.68303(19) 0.0311(8) Uani 1 1 d . . .
H42C H 0.0386 0.2226 0.7087 0.037 Uiso 1 1 calc R . .
H42D H -0.0785 0.2437 0.6798 0.037 Uiso 1 1 calc R . .
C43A C 0.4848(3) 0.8719(2) 0.7073(2) 0.0394(10) Uani 1 1 d . . .
H43A H 0.4887 0.8247 0.6809 0.047 Uiso 1 1 calc R . .
H43B H 0.5152 0.8662 0.7561 0.047 Uiso 1 1 calc R . .
C43B C 0.0109(3) 0.2552(2) 0.6115(2) 0.0356(9) Uani 1 1 d . . .
H43C H 0.0862 0.2567 0.6141 0.043 Uiso 1 1 calc R . .
H43D H -0.0185 0.2984 0.5889 0.043 Uiso 1 1 calc R . .
C44A C 0.5472(4) 0.9317(2) 0.6848(3) 0.0507(12) Uani 1 1 d . . .
H44A H 0.5164 0.9375 0.6361 0.061 Uiso 1 1 calc R . .
H44B H 0.5429 0.9789 0.7112 0.061 Uiso 1 1 calc R . .
C44B C -0.0414(4) 0.1849(2) 0.5695(2) 0.0410(10) Uani 1 1 d . . .
H44C H -0.0132 0.1418 0.5927 0.049 Uiso 1 1 calc R . .
H44D H -0.1169 0.1840 0.5659 0.049 Uiso 1 1 calc R . .
C45A C 0.6600(4) 0.9147(3) 0.6946(3) 0.0626(14) Uani 1 1 d . . .
H45A H 0.6911 0.9096 0.7428 0.094 Uiso 1 1 calc R . .
H45B H 0.6972 0.9548 0.6798 0.094 Uiso 1 1 calc R . .
H45C H 0.6647 0.8688 0.6675 0.094 Uiso 1 1 calc R . .
C45B C -0.0233(4) 0.1800(2) 0.4984(2) 0.0522(12) Uani 1 1 d . . .
H45D H -0.0494 0.2233 0.4758 0.078 Uiso 1 1 calc R . .
H45E H -0.0601 0.1356 0.4719 0.078 Uiso 1 1 calc R . .
H45F H 0.0512 0.1779 0.5018 0.078 Uiso 1 1 calc R . .
C46A C 0.2999(3) 0.75939(19) 0.68096(19) 0.0330(9) Uani 1 1 d . . .
H46A H 0.3665 0.7368 0.6988 0.040 Uiso 1 1 calc R . .
H46B H 0.2443 0.7282 0.6909 0.040 Uiso 1 1 calc R . .
C46B C 0.1243(3) 0.36669(19) 0.71890(19) 0.0290(8) Uani 1 1 d . . .
H46C H 0.1338 0.4175 0.7411 0.035 Uiso 1 1 calc R . .
H46D H 0.1223 0.3695 0.6703 0.035 Uiso 1 1 calc R . .
C47A C 0.2808(4) 0.7589(2) 0.6041(2) 0.0470(11) Uani 1 1 d . . .
H47A H 0.2262 0.7931 0.5872 0.056 Uiso 1 1 calc R . .
H47B H 0.3452 0.7765 0.5930 0.056 Uiso 1 1 calc R . .
C47B C 0.2184(3) 0.3246(2) 0.7513(2) 0.0339(9) Uani 1 1 d . . .
H47C H 0.2351 0.3349 0.8014 0.041 Uiso 1 1 calc R . .
H47D H 0.2016 0.2712 0.7400 0.041 Uiso 1 1 calc R . .
C48A C 0.2480(4) 0.6840(2) 0.5688(2) 0.0534(12) Uani 1 1 d . . .
H48A H 0.1786 0.6699 0.5746 0.064 Uiso 1 1 calc R . .
H48B H 0.2970 0.6487 0.5913 0.064 Uiso 1 1 calc R . .
C48B C 0.3119(3) 0.3466(2) 0.7260(2) 0.0418(10) Uani 1 1 d . . .
H48C H 0.3194 0.4008 0.7284 0.050 Uiso 1 1 calc R . .
H48D H 0.3002 0.3273 0.6776 0.050 Uiso 1 1 calc R . .
C49A C 0.2432(4) 0.6767(3) 0.4944(2) 0.0572(13) Uani 1 1 d . . .
H49A H 0.1984 0.7134 0.4719 0.086 Uiso 1 1 calc R . .
H49B H 0.2148 0.6274 0.4746 0.086 Uiso 1 1 calc R . .
H49C H 0.3131 0.6844 0.4881 0.086 Uiso 1 1 calc R . .
C49B C 0.4114(4) 0.3179(3) 0.7671(3) 0.0618(14) Uani 1 1 d . . .
H49D H 0.4275 0.3412 0.8139 0.093 Uiso 1 1 calc R . .
H49E H 0.4684 0.3294 0.7465 0.093 Uiso 1 1 calc R . .
H49F H 0.4025 0.2645 0.7676 0.093 Uiso 1 1 calc R . .
C50A C 0.1952(3) 0.86479(19) 0.70540(19) 0.0318(9) Uani 1 1 d . . .
H50A H 0.2023 0.9176 0.7217 0.038 Uiso 1 1 calc R . .
H50B H 0.1655 0.8609 0.6555 0.038 Uiso 1 1 calc R . .
C50B C -0.0610(3) 0.38789(19) 0.69588(19) 0.0309(8) Uani 1 1 d . . .
H50C H -0.0395 0.4364 0.7219 0.037 Uiso 1 1 calc R . .
H50D H -0.0611 0.3935 0.6479 0.037 Uiso 1 1 calc R . .
C51A C 0.1184(3) 0.8274(2) 0.7374(2) 0.0403(10) Uani 1 1 d . . .
H51A H 0.1353 0.8430 0.7868 0.048 Uiso 1 1 calc R . .
H51B H 0.1230 0.7735 0.7316 0.048 Uiso 1 1 calc R . .
C51B C -0.1706(3) 0.3674(2) 0.6985(2) 0.0365(9) Uani 1 1 d . . .
H51C H -0.1703 0.3546 0.7448 0.044 Uiso 1 1 calc R . .
H51D H -0.1978 0.3237 0.6662 0.044 Uiso 1 1 calc R . .
C52A C 0.0087(3) 0.8476(2) 0.7038(3) 0.0484(11) Uani 1 1 d . . .
H52A H 0.0074 0.9016 0.7031 0.058 Uiso 1 1 calc R . .
H52B H -0.0116 0.8253 0.6561 0.058 Uiso 1 1 calc R . .
C52B C -0.2416(3) 0.4303(2) 0.6805(2) 0.0441(10) Uani 1 1 d . . .
H52C H -0.2142 0.4738 0.7131 0.053 Uiso 1 1 calc R . .
H52D H -0.2408 0.4434 0.6344 0.053 Uiso 1 1 calc R . .
C53A C -0.0693(4) 0.8214(3) 0.7412(4) 0.0770(18) Uani 1 1 d . . .
H53A H -0.0688 0.7679 0.7417 0.116 Uiso 1 1 calc R . .
H53B H -0.1389 0.8349 0.7180 0.116 Uiso 1 1 calc R . .
H53C H -0.0506 0.8445 0.7881 0.116 Uiso 1 1 calc R . .
C53B C -0.3527(4) 0.4118(3) 0.6821(3) 0.0642(15) Uani 1 1 d . . .
H53D H -0.3823 0.3712 0.6474 0.096 Uiso 1 1 calc R . .
H53E H -0.3937 0.4549 0.6727 0.096 Uiso 1 1 calc R . .
H53F H -0.3539 0.3972 0.7271 0.096 Uiso 1 1 calc R . .
C54A C 0.3451(3) 0.82520(18) 0.79476(18) 0.0290(8) Uani 1 1 d . . .
H54A H 0.2962 0.7911 0.8083 0.035 Uiso 1 1 calc R . .
H54B H 0.4123 0.8018 0.8011 0.035 Uiso 1 1 calc R . .
C54B C 0.0222(3) 0.32135(18) 0.79647(17) 0.0275(8) Uani 1 1 d . . .
H54C H 0.0796 0.2895 0.8139 0.033 Uiso 1 1 calc R . .
H54D H -0.0435 0.2946 0.7968 0.033 Uiso 1 1 calc R . .
C55A C 0.3608(3) 0.8952(2) 0.8419(2) 0.0352(9) Uani 1 1 d . . .
H55A H 0.2981 0.9239 0.8304 0.042 Uiso 1 1 calc R . .
H55B H 0.4203 0.9254 0.8358 0.042 Uiso 1 1 calc R . .
C55B C 0.0357(3) 0.39101(19) 0.84468(18) 0.0330(9) Uani 1 1 d . . .
H55C H -0.0289 0.4178 0.8345 0.040 Uiso 1 1 calc R . .
H55D H 0.0926 0.4234 0.8378 0.040 Uiso 1 1 calc R . .
C56A C 0.3814(3) 0.8773(2) 0.91600(19) 0.0344(9) Uani 1 1 d . . .
H56A H 0.4346 0.8403 0.9241 0.041 Uiso 1 1 calc R . .
H56B H 0.4102 0.9223 0.9462 0.041 Uiso 1 1 calc R . .
C56B C 0.0608(3) 0.3727(2) 0.91870(19) 0.0363(9) Uani 1 1 d . . .
H56C H 0.0543 0.4171 0.9482 0.044 Uiso 1 1 calc R . .
H56D H 0.0093 0.3345 0.9236 0.044 Uiso 1 1 calc R . .
C57A C 0.2861(4) 0.8483(2) 0.9351(2) 0.0484(11) Uani 1 1 d . . .
H57A H 0.2314 0.8833 0.9247 0.073 Uiso 1 1 calc R . .
H57B H 0.3034 0.8420 0.9839 0.073 Uiso 1 1 calc R . .
H57C H 0.2615 0.8009 0.9090 0.073 Uiso 1 1 calc R . .
C57B C 0.1694(4) 0.3454(3) 0.9428(2) 0.0483(11) Uani 1 1 d . . .
H57D H 0.1726 0.2970 0.9192 0.073 Uiso 1 1 calc R . .
H57E H 0.1854 0.3416 0.9920 0.073 Uiso 1 1 calc R . .
H57F H 0.2200 0.3800 0.9327 0.073 Uiso 1 1 calc R . .
N1A N 0.4016(2) 0.60257(16) 0.96045(16) 0.0305(7) Uani 1 1 d . . .
N1B N 0.0680(2) 0.10104(15) 0.95686(15) 0.0256(6) Uani 1 1 d . . .
N34A N 0.1972(2) 0.57078(15) 0.93988(15) 0.0284(7) Uani 1 1 d . . .
N34B N 0.2536(2) 0.06615(15) 0.93659(14) 0.0251(6) Uani 1 1 d . . .
N41A N 0.3036(2) 0.83523(15) 0.71923(15) 0.0289(7) Uani 1 1 d . . .
N41B N 0.0202(2) 0.33389(15) 0.72342(15) 0.0259(6) Uani 1 1 d . . .
O1A O 0.2463(2) 0.67208(13) 0.83868(14) 0.0351(6) Uani 1 1 d . . .
O1B O 0.06119(19) -0.01697(12) 0.84201(12) 0.0286(5) Uani 1 1 d . . .
O2A O 0.30762(19) 0.48443(13) 0.84573(13) 0.0306(6) Uani 1 1 d . . .
O2B O 0.14295(19) 0.16934(12) 0.83583(13) 0.0292(6) Uani 1 1 d . . .
O9A O 0.4396(2) 0.61645(14) 0.83507(14) 0.0375(6) Uani 1 1 d . . .
O9B O -0.06095(19) 0.12016(13) 0.83045(13) 0.0317(6) Uani 1 1 d . . .
O10A O 0.5427(2) 0.69819(15) 0.75835(17) 0.0449(7) Uani 1 1 d . . .
O10B O -0.2140(2) 0.20403(14) 0.75562(14) 0.0365(6) Uani 1 1 d . . .
O25A O -0.0709(2) 0.56829(14) 0.69656(13) 0.0380(7) Uani 1 1 d . . .
O25B O 0.3374(2) 0.06630(13) 0.69320(12) 0.0309(6) Uani 1 1 d . . .
O32A O 0.10429(18) 0.54862(12) 0.80024(12) 0.0255(5) Uani 1 1 d . . .
O32B O 0.23945(18) 0.04492(12) 0.79727(12) 0.0257(5) Uani 1 1 d . . .
Cl1A Cl 0.26174(8) 0.55641(6) 0.70196(5) 0.0390(2) Uani 1 1 d . . .
Cl1B Cl 0.00669(7) 0.05524(5) 0.69893(5) 0.0350(2) Uani 1 1 d . . .
U1A U 0.277894(10) 0.578083(6) 0.837862(7) 0.02458(4) Uani 1 1 d . . .
U1B U 0.097183(10) 0.076255(6) 0.834668(6) 0.02158(4) Uani 1 1 d . . .

loop_
_atom_site_aniso_label
_atom_site_aniso_U_11
_atom_site_aniso_U_22
_atom_site_aniso_U_33
_atom_site_aniso_U_23
_atom_site_aniso_U_13
_atom_site_aniso_U_12
C2A 0.035(2) 0.0292(19) 0.039(2) -0.0072(17) -0.0063(18) 0.0070(16)
C2B 0.034(2) 0.0276(18) 0.0274(19) -0.0028(15) 0.0115(17) -0.0070(15)
C3A 0.025(2) 0.0259(18) 0.056(3) -0.0038(18) -0.0003(19) 0.0018(15)
C3B 0.028(2) 0.0249(17) 0.040(2) -0.0014(16) 0.0134(17) -0.0018(14)
C4A 0.023(2) 0.0229(17) 0.058(3) 0.0023(18) 0.0027(18) 0.0042(14)
C4B 0.027(2) 0.0242(17) 0.036(2) 0.0032(15) 0.0141(17) -0.0018(14)
C5A 0.030(2) 0.0264(19) 0.067(3) 0.007(2) 0.008(2) 0.0058(16)
C5B 0.024(2) 0.0268(18) 0.047(2) 0.0054(17) 0.0099(18) -0.0016(14)
C6A 0.031(2) 0.026(2) 0.100(4) 0.004(2) 0.022(3) 0.0015(16)
C6B 0.027(2) 0.030(2) 0.064(3) 0.002(2) 0.009(2) 0.0028(16)
C7A 0.032(3) 0.035(2) 0.096(4) -0.019(3) 0.011(3) -0.0050(18)
C7B 0.031(2) 0.034(2) 0.068(3) -0.011(2) 0.020(2) 0.0019(17)
C8A 0.032(2) 0.033(2) 0.070(3) -0.016(2) 0.001(2) 0.0011(17)
C8B 0.033(2) 0.035(2) 0.049(3) -0.0071(19) 0.015(2) -0.0054(16)
C11A 0.038(2) 0.035(2) 0.061(3) 0.011(2) 0.014(2) 0.0067(17)
C11B 0.032(2) 0.035(2) 0.041(2) 0.0059(18) 0.0075(18) 0.0059(16)
C12A 0.041(3) 0.052(3) 0.061(3) 0.022(2) 0.015(2) 0.019(2)
C12B 0.027(2) 0.042(2) 0.041(2) 0.0100(19) 0.0086(18) 0.0020(16)
C13A 0.063(4) 0.074(4) 0.076(4) 0.034(3) 0.028(3) 0.013(3)
C13B 0.034(2) 0.048(2) 0.053(3) 0.014(2) 0.005(2) 0.0056(19)
C14A 0.100(5) 0.090(5) 0.094(5) 0.048(4) 0.046(5) 0.026(4)
C14B 0.048(3) 0.063(3) 0.072(4) 0.028(3) -0.003(3) 0.007(2)
C15A 0.128(7) 0.105(6) 0.065(4) 0.027(4) 0.038(5) 0.057(5)
C15B 0.079(5) 0.101(5) 0.055(4) 0.027(4) -0.010(3) 0.006(4)
C16A 0.096(5) 0.083(5) 0.071(4) 0.005(4) 0.010(4) 0.038(4)
C16B 0.097(5) 0.109(5) 0.041(3) 0.002(3) 0.009(3) 0.021(4)
C17A 0.060(3) 0.061(3) 0.072(4) 0.012(3) 0.017(3) 0.026(3)
C17B 0.068(4) 0.072(3) 0.044(3) 0.005(3) 0.013(3) 0.019(3)
C18A 0.073(3) 0.047(3) 0.029(2) 0.003(2) 0.009(2) -0.018(2)
C18B 0.032(2) 0.042(2) 0.0235(19) 0.0023(16) 0.0055(16) 0.0085(16)
C19A 0.096(5) 0.058(3) 0.045(3) -0.003(3) 0.022(3) 0.002(3)
C19B 0.048(3) 0.036(2) 0.039(2) 0.0018(18) 0.018(2) 0.0013(18)
C20A 0.109(5) 0.094(5) 0.048(3) 0.022(3) 0.023(3) 0.025(4)
C20B 0.041(3) 0.047(2) 0.048(3) -0.012(2) 0.006(2) 0.0002(19)
C21A 0.107(5) 0.094(5) 0.036(3) 0.013(3) 0.006(3) -0.034(4)
C21B 0.061(3) 0.062(3) 0.025(2) -0.001(2) 0.009(2) 0.017(2)
C22A 0.245(10) 0.056(4) 0.043(3) 0.003(3) -0.013(5) -0.055(5)
C22B 0.083(4) 0.064(3) 0.044(3) 0.008(2) 0.028(3) -0.012(3)
C23A 0.240(10) 0.054(4) 0.046(4) 0.017(3) -0.006(5) -0.016(5)
C23B 0.055(3) 0.059(3) 0.046(3) -0.004(2) 0.011(2) -0.018(2)
C24A 0.053(3) 0.078(3) 0.035(2) 0.001(2) 0.005(2) -0.025(2)
C24B 0.040(3) 0.060(3) 0.032(2) 0.007(2) 0.0059(19) 0.020(2)
C26A 0.031(2) 0.0300(19) 0.033(2) 0.0085(16) 0.0037(17) -0.0015(15)
C26B 0.031(2) 0.0248(17) 0.0266(19) 0.0052(15) 0.0079(16) 0.0059(14)
C27A 0.032(2) 0.0223(16) 0.029(2) 0.0056(15) 0.0052(16) -0.0034(14)
C27B 0.0258(19) 0.0198(16) 0.0249(18) 0.0029(14) 0.0060(15) 0.0046(13)
C28A 0.030(2) 0.0318(19) 0.030(2) 0.0013(16) 0.0054(16) 0.0011(15)
C28B 0.030(2) 0.0227(17) 0.030(2) 0.0026(15) 0.0071(16) 0.0033(14)
C29A 0.036(2) 0.047(2) 0.038(2) -0.0008(19) 0.0151(19) 0.0046(18)
C29B 0.026(2) 0.039(2) 0.031(2) 0.0027(17) 0.0019(17) -0.0020(15)
C30A 0.032(2) 0.052(3) 0.060(3) 0.008(2) 0.016(2) 0.0089(19)
C30B 0.029(2) 0.038(2) 0.046(3) 0.0047(19) 0.0031(19) -0.0006(16)
C31A 0.030(2) 0.047(2) 0.048(3) 0.014(2) 0.002(2) 0.0053(18)
C31B 0.032(2) 0.034(2) 0.041(2) 0.0116(17) 0.0148(18) 0.0056(16)
C33A 0.037(2) 0.0289(18) 0.027(2) 0.0009(15) 0.0076(17) -0.0002(16)
C33B 0.030(2) 0.0296(18) 0.0181(17) -0.0014(14) 0.0007(15) 0.0034(14)
C35A 0.040(2) 0.0268(18) 0.0228(19) -0.0002(15) -0.0031(17) 0.0044(15)
C35B 0.037(2) 0.0223(16) 0.0188(17) -0.0008(14) 0.0032(15) -0.0014(14)
C36A 0.059(3) 0.031(2) 0.030(2) 0.0045(17) 0.002(2) -0.0014(18)
C36B 0.041(2) 0.0314(19) 0.030(2) 0.0031(16) 0.0049(18) 0.0050(16)
C37A 0.069(3) 0.035(2) 0.031(2) 0.0071(18) 0.003(2) 0.001(2)
C37B 0.056(3) 0.033(2) 0.025(2) 0.0070(16) 0.0051(19) 0.0012(18)
C38A 0.072(4) 0.040(2) 0.027(2) 0.0044(19) -0.008(2) 0.013(2)
C38B 0.054(3) 0.036(2) 0.0224(19) 0.0052(16) 0.0091(19) -0.0089(18)
C39A 0.044(3) 0.032(2) 0.040(2) -0.0023(18) -0.010(2) 0.0119(17)
C39B 0.039(2) 0.034(2) 0.029(2) -0.0004(16) 0.0109(18) -0.0092(16)
C40A 0.042(2) 0.0256(18) 0.0217(19) -0.0046(15) -0.0045(17) 0.0073(15)
C40B 0.034(2) 0.0214(16) 0.0210(18) -0.0012(14) 0.0045(15) -0.0078(14)
C42A 0.042(2) 0.0236(17) 0.033(2) 0.0065(16) 0.0047(18) -0.0023(15)
C42B 0.038(2) 0.0237(17) 0.029(2) -0.0024(15) 0.0056(17) -0.0007(15)
C43A 0.043(3) 0.037(2) 0.039(2) 0.0065(18) 0.010(2) 0.0005(17)
C43B 0.041(2) 0.0318(19) 0.031(2) -0.0032(16) 0.0050(18) 0.0033(16)
C44A 0.055(3) 0.047(3) 0.055(3) 0.005(2) 0.025(2) -0.005(2)
C44B 0.059(3) 0.0267(19) 0.029(2) -0.0041(16) -0.003(2) 0.0052(18)
C45A 0.061(3) 0.068(3) 0.067(4) 0.001(3) 0.035(3) -0.011(3)
C45B 0.069(3) 0.047(3) 0.031(2) -0.005(2) -0.004(2) 0.021(2)
C46A 0.040(2) 0.0248(18) 0.031(2) 0.0000(15) 0.0039(17) 0.0016(15)
C46B 0.034(2) 0.0249(17) 0.0277(19) -0.0005(15) 0.0083(16) -0.0045(14)
C47A 0.068(3) 0.033(2) 0.034(2) 0.0020(18) 0.002(2) 0.006(2)
C47B 0.036(2) 0.0283(19) 0.035(2) 0.0014(16) 0.0058(18) 0.0015(15)
C48A 0.080(4) 0.040(2) 0.036(3) -0.002(2) 0.009(2) 0.011(2)
C48B 0.041(3) 0.041(2) 0.045(3) -0.0045(19) 0.015(2) 0.0040(18)
C49A 0.079(4) 0.050(3) 0.034(2) -0.007(2) -0.002(2) 0.018(2)
C49B 0.036(3) 0.055(3) 0.090(4) 0.002(3) 0.008(3) 0.005(2)
C50A 0.035(2) 0.0241(17) 0.031(2) 0.0029(15) -0.0042(17) 0.0068(15)
C50B 0.038(2) 0.0246(17) 0.030(2) 0.0068(15) 0.0065(17) 0.0056(15)
C51A 0.035(2) 0.033(2) 0.051(3) 0.0025(19) 0.008(2) 0.0037(17)
C51B 0.031(2) 0.033(2) 0.043(2) 0.0067(18) 0.0046(18) 0.0024(16)
C52A 0.038(3) 0.042(2) 0.059(3) -0.006(2) 0.002(2) 0.0030(18)
C52B 0.040(3) 0.037(2) 0.056(3) 0.002(2) 0.012(2) 0.0061(18)
C53A 0.038(3) 0.067(3) 0.125(6) -0.001(4) 0.022(3) 0.003(2)
C53B 0.040(3) 0.054(3) 0.096(4) 0.004(3) 0.011(3) 0.010(2)
C54A 0.032(2) 0.0243(17) 0.0274(19) 0.0060(15) 0.0000(16) 0.0041(14)
C54B 0.038(2) 0.0211(16) 0.0237(18) 0.0030(14) 0.0091(16) 0.0013(14)
C55A 0.039(2) 0.0270(18) 0.035(2) 0.0015(16) 0.0015(18) -0.0005(15)
C55B 0.048(2) 0.0263(18) 0.027(2) 0.0028(15) 0.0135(18) 0.0042(16)
C56A 0.036(2) 0.033(2) 0.028(2) -0.0009(16) -0.0016(17) 0.0034(16)
C56B 0.045(2) 0.035(2) 0.029(2) 0.0005(17) 0.0102(18) -0.0007(17)
C57A 0.056(3) 0.049(3) 0.037(2) -0.007(2) 0.010(2) -0.007(2)
C57B 0.055(3) 0.056(3) 0.029(2) -0.003(2) 0.002(2) 0.011(2)
N1A 0.0301(18) 0.0265(15) 0.0284(17) -0.0052(13) -0.0024(14) 0.0044(12)
N1B 0.0288(17) 0.0250(14) 0.0224(15) 0.0013(12) 0.0063(13) -0.0028(12)
N34A 0.0342(18) 0.0262(15) 0.0207(15) 0.0024(12) -0.0006(13) -0.0006(12)
N34B 0.0304(17) 0.0243(14) 0.0207(15) 0.0021(12) 0.0069(13) 0.0015(12)
N41A 0.0349(18) 0.0215(14) 0.0271(16) 0.0023(12) 0.0019(14) 0.0022(12)
N41B 0.0339(17) 0.0205(14) 0.0226(15) 0.0007(12) 0.0065(13) 0.0002(12)
O1A 0.0364(16) 0.0237(12) 0.0402(16) 0.0029(11) 0.0011(12) -0.0009(10)
O1B 0.0326(14) 0.0268(12) 0.0275(13) 0.0050(10) 0.0090(11) -0.0001(10)
O2A 0.0310(14) 0.0267(12) 0.0308(14) 0.0019(11) 0.0020(11) 0.0027(10)
O2B 0.0330(15) 0.0238(12) 0.0327(14) 0.0047(11) 0.0108(12) 0.0030(10)
O9A 0.0289(15) 0.0385(15) 0.0395(16) 0.0021(12) 0.0003(12) -0.0082(11)
O9B 0.0312(15) 0.0355(14) 0.0300(14) 0.0055(11) 0.0091(12) 0.0084(11)
O10A 0.0386(17) 0.0353(15) 0.066(2) 0.0172(15) 0.0184(16) 0.0065(12)
O10B 0.0343(15) 0.0309(14) 0.0442(17) 0.0127(12) 0.0066(13) 0.0027(11)
O25A 0.0409(17) 0.0400(15) 0.0274(15) 0.0080(12) -0.0028(12) -0.0044(12)
O25B 0.0389(15) 0.0299(13) 0.0248(13) 0.0047(11) 0.0081(12) 0.0095(11)
O32A 0.0261(13) 0.0265(12) 0.0217(12) 0.0019(10) 0.0017(10) 0.0011(10)
O32B 0.0266(14) 0.0251(12) 0.0243(13) 0.0014(10) 0.0049(11) 0.0007(10)
Cl1A 0.0401(6) 0.0481(6) 0.0266(5) 0.0042(4) 0.0049(4) -0.0053(4)
Cl1B 0.0362(5) 0.0432(5) 0.0223(4) 0.0022(4) 0.0015(4) 0.0020(4)
U1A 0.02586(8) 0.01980(6) 0.02428(7) 0.00152(5) -0.00022(6) -0.00143(5)
U1B 0.02436(7) 0.01971(6) 0.02024(7) 0.00195(5) 0.00486(5) 0.00092(5)

loop_
_atom_type_symbol
_atom_type_description
_atom_type_scat_dispersion_real
_atom_type_scat_dispersion_imag
_atom_type_scat_source
C C 0.0033 0.0016 'International Tables Vol C Tables 4.2.6.8 and 6.1.1.4'
H H 0.0000 0.0000 'International Tables Vol C Tables 4.2.6.8 and 6.1.1.4'
N N 0.0061 0.0033 'International Tables Vol C Tables 4.2.6.8 and 6.1.1.4'
O O 0.0106 0.0060 'International Tables Vol C Tables 4.2.6.8 and 6.1.1.4'
Cl Cl 0.1484 0.1585 'International Tables Vol C Tables 4.2.6.8 and 6.1.1.4'
U U -9.6767 9.6646 'International Tables Vol C Tables 4.2.6.8 and 6.1.1.4'

loop_
_geom_angle_atom_site_label_1
_geom_angle_atom_site_label_2
_geom_angle_atom_site_label_3
_geom_angle
_geom_angle_site_symmetry_1
_geom_angle_site_symmetry_3
_geom_angle_publ_flag
N1A C2A C3A 127.3(4) . . ?
N1B C2B C3B 127.8(3) . . ?
C8A C3A C4A 119.9(4) . . ?
C8A C3A C2A 118.2(4) . . ?
C4A C3A C2A 121.9(3) . . ?
C8B C3B C4B 119.9(4) . . ?
C8B C3B C2B 118.0(4) . . ?
C4B C3B C2B 122.0(3) . . ?
O9A C4A C3A 121.7(4) . . ?
O9A C4A C5A 120.2(4) . . ?
C3A C4A C5A 118.1(4) . . ?
O9B C4B C3B 122.0(3) . . ?
O9B C4B C5B 120.6(3) . . ?
C3B C4B C5B 117.4(3) . . ?
O10A C5A C6A 118.0(4) . . ?
O10A C5A C4A 122.0(4) . . ?
C6A C5A C4A 119.9(5) . . ?
C6B C5B O10B 117.9(3) . . ?
C6B C5B C4B 120.7(4) . . ?
O10B C5B C4B 121.2(3) . . ?
C5A C6A C7A 121.3(5) . . ?
C5B C6B C7B 121.4(4) . . ?
C8A C7A C6A 119.3(4) . . ?
C8B C7B C6B 119.6(4) . . ?
C7A C8A C3A 121.6(5) . . ?
C7B C8B C3B 121.0(4) . . ?
O10A C11A C12A 108.0(3) . . ?
O10B C11B C12B 108.3(3) . . ?
C17A C12A C13A 120.0(5) . . ?
C17A C12A C11A 119.0(4) . . ?
C13A C12A C11A 120.9(5) . . ?
C17B C12B C13B 119.2(4) . . ?
C17B C12B C11B 119.5(4) . . ?
C13B C12B C11B 121.3(4) . . ?
C12A C13A C14A 118.8(6) . . ?
C12B C13B C14B 119.7(5) . . ?
C15A C14A C13A 119.8(6) . . ?
C15B C14B C13B 120.4(5) . . ?
C16A C15A C14A 121.6(7) . . ?
C16B C15B C14B 120.4(5) . . ?
C15A C16A C17A 119.1(7) . . ?
C15B C16B C17B 119.6(6) . . ?
C12A C17A C16A 120.6(6) . . ?
C12B C17B C16B 120.7(5) . . ?
C23A C18A C19A 117.4(5) . . ?
C23A C18A C24A 121.6(5) . . ?
C19A C18A C24A 120.9(5) . . ?
C23B C18B C19B 118.5(4) . . ?
C23B C18B C24B 120.0(4) . . ?
C19B C18B C24B 121.4(4) . . ?
C18A C19A C20A 121.7(5) . . ?
C20B C19B C18B 120.2(4) . . ?
C21A C20A C19A 119.3(6) . . ?
C21B C20B C19B 120.9(4) . . ?
C22A C21A C20A 119.9(6) . . ?
C20B C21B C22B 119.1(4) . . ?
C21A C22A C23A 121.1(6) . . ?
C21B C22B C23B 120.2(4) . . ?
C18A C23A C22A 120.5(6) . . ?
C18B C23B C22B 121.0(4) . . ?
O25A C24A C18A 107.4(4) . . ?
O25B C24B C18B 108.2(3) . . ?
C31A C26A O25A 118.6(3) . . ?
C31A C26A C27A 121.1(4) . . ?
O25A C26A C27A 120.3(3) . . ?
O25B C26B C31B 117.9(3) . . ?
O25B C26B C27B 120.6(3) . . ?
C31B C26B C27B 121.5(3) . . ?
O32A C27A C26A 120.8(3) . . ?
O32A C27A C28A 122.8(3) . . ?
C26A C27A C28A 116.3(3) . . ?
O32B C27B C28B 122.3(3) . . ?
O32B C27B C26B 120.9(3) . . ?
C28B C27B C26B 116.6(3) . . ?
C29A C28A C27A 120.3(4) . . ?
C29A C28A C33A 117.6(4) . . ?
C27A C28A C33A 121.9(3) . . ?
C29B C28B C27B 120.8(3) . . ?
C29B C28B C33B 116.9(3) . . ?
C27B C28B C33B 122.2(3) . . ?
C30A C29A C28A 121.7(4) . . ?
C30B C29B C28B 120.8(4) . . ?
C29A C30A C31A 118.4(4) . . ?
C29B C30B C31B 119.9(4) . . ?
C26A C31A C30A 122.2(4) . . ?
C26B C31B C30B 120.4(4) . . ?
N34A C33A C28A 126.7(4) . . ?
N34B C33B C28B 127.1(3) . . ?
C36A C35A C40A 119.8(3) . . ?
C36A C35A N34A 123.8(4) . . ?
C40A C35A N34A 116.4(3) . . ?
C36B C35B C40B 119.3(3) . . ?
C36B C35B N34B 123.4(3) . . ?
C40B C35B N34B 117.2(3) . . ?
C35A C36A C37A 120.1(4) . . ?
C37B C36B C35B 120.6(4) . . ?
C38A C37A C36A 120.0(4) . . ?
C38B C37B C36B 120.2(4) . . ?
C37A C38A C39A 120.6(4) . . ?
C37B C38B C39B 120.2(4) . . ?
C38A C39A C40A 120.3(4) . . ?
C38B C39B C40B 120.1(4) . . ?
C39A C40A C35A 119.1(4) . . ?
C39A C40A N1A 123.7(4) . . ?
C35A C40A N1A 117.2(3) . . ?
C35B C40B C39B 119.5(3) . . ?
C35B C40B N1B 117.1(3) . . ?
C39B C40B N1B 123.5(3) . . ?
C43A C42A N41A 115.9(3) . . ?
C43B C42B N41B 114.9(3) . . ?
C42A C43A C44A 111.2(3) . . ?
C42B C43B C44B 110.8(3) . . ?
C45A C44A C43A 112.3(4) . . ?
C45B C44B C43B 111.1(4) . . ?
C47A C46A N41A 115.1(3) . . ?
N41B C46B C47B 115.2(3) . . ?
C48A C47A C46A 111.9(3) . . ?
C48B C47B C46B 111.0(3) . . ?
C47A C48A C49A 114.9(4) . . ?
C47B C48B C49B 112.3(4) . . ?
C51A C50A N41A 116.3(3) . . ?
C51B C50B N41B 115.9(3) . . ?
C50A C51A C52A 109.7(3) . . ?
C50B C51B C52B 111.4(3) . . ?
C53A C52A C51A 111.8(4) . . ?
C53B C52B C51B 113.1(4) . . ?
C55A C54A N41A 115.0(3) . . ?
N41B C54B C55B 114.7(3) . . ?
C54A C55A C56A 110.2(3) . . ?
C54B C55B C56B 110.7(3) . . ?
C57A C56A C55A 113.7(3) . . ?
C57B C56B C55B 112.8(3) . . ?
C2A N1A C40A 117.2(3) . . ?
C2A N1A U1A 127.3(3) . . ?
C40A N1A U1A 115.3(2) . . ?
C2B N1B C40B 116.5(3) . . ?
C2B N1B U1B 128.1(2) . . ?
C40B N1B U1B 115.3(2) . . ?
C33A N34A C35A 117.9(3) . . ?
C33A N34A U1A 124.3(2) . . ?
C35A N34A U1A 117.3(2) . . ?
C33B N34B C35B 118.1(3) . . ?
C33B N34B U1B 124.1(2) . . ?
C35B N34B U1B 117.1(2) . . ?
C42A N41A C50A 107.2(3) . . ?
C42A N41A C54A 110.5(3) . . ?
C50A N41A C54A 110.8(3) . . ?
C42A N41A C46A 111.7(3) . . ?
C50A N41A C46A 110.3(3) . . ?
C54A N41A C46A 106.3(3) . . ?
C54B N41B C46B 110.8(3) . . ?
C54B N41B C50B 110.9(3) . . ?
C46B N41B C50B 107.0(3) . . ?
C54B N41B C42B 105.9(2) . . ?
C46B N41B C42B 111.2(3) . . ?
C50B N41B C42B 111.1(3) . . ?
C4A O9A U1A 137.7(3) . . ?
C4B O9B U1B 140.8(2) . . ?
C5A O10A C11A 117.0(3) . . ?
C5B O10B C11B 116.8(3) . . ?
C26A O25A C24A 117.2(3) . . ?
C26B O25B C24B 113.3(3) . . ?
C27A O32A U1A 128.9(2) . . ?
C27B O32B U1B 129.2(2) . . ?
O2A U1A O1A 174.08(12) . . ?
O2A U1A O9A 94.82(11) . . ?
O1A U1A O9A 87.53(11) . . ?
O2A U1A O32A 92.49(10) . . ?
O1A U1A O32A 87.17(10) . . ?
O9A U1A O32A 158.93(9) . . ?
O2A U1A N34A 87.45(10) . . ?
O1A U1A N34A 86.88(11) . . ?
O9A U1A N34A 130.05(10) . . ?
O32A U1A N34A 69.94(9) . . ?
O2A U1A N1A 85.00(10) . . ?
O1A U1A N1A 90.84(10) . . ?
O9A U1A N1A 68.30(10) . . ?
O32A U1A N1A 132.15(9) . . ?
N34A U1A N1A 62.21(10) . . ?
O2A U1A Cl1A 89.49(8) . . ?
O1A U1A Cl1A 96.29(9) . . ?
O9A U1A Cl1A 79.74(7) . . ?
O32A U1A Cl1A 80.60(6) . . ?
N34A U1A Cl1A 150.21(7) . . ?
N1A U1A Cl1A 146.91(8) . . ?
O1B U1B O2B 173.92(11) . . ?
O1B U1B O9B 96.20(10) . . ?
O2B U1B O9B 86.83(10) . . ?
O1B U1B O32B 92.88(10) . . ?
O2B U1B O32B 86.15(10) . . ?
O9B U1B O32B 157.89(9) . . ?
O1B U1B N34B 87.40(10) . . ?
O2B U1B N34B 86.63(10) . . ?
O9B U1B N34B 130.58(9) . . ?
O32B U1B N34B 69.83(9) . . ?
O1B U1B N1B 84.80(10) . . ?
O2B U1B N1B 91.42(10) . . ?
O9B U1B N1B 68.72(9) . . ?
O32B U1B N1B 132.38(9) . . ?
N34B U1B N1B 62.55(9) . . ?
O1B U1B Cl1B 89.09(8) . . ?
O2B U1B Cl1B 96.67(8) . . ?
O9B U1B Cl1B 79.02(7) . . ?
O32B U1B Cl1B 81.02(6) . . ?
N34B U1B Cl1B 150.41(7) . . ?
N1B U1B Cl1B 146.21(7) . . ?

loop_
_geom_bond_atom_site_label_1
_geom_bond_atom_site_label_2
_geom_bond_distance
_geom_bond_site_symmetry_2
_geom_bond_publ_flag
C2A N1A 1.292(5) . ?
C2A C3A 1.435(6) . ?
C2B N1B 1.298(5) . ?
C2B C3B 1.435(5) . ?
C3A C8A 1.404(5) . ?
C3A C4A 1.416(6) . ?
C3B C8B 1.413(5) . ?
C3B C4B 1.417(5) . ?
C4A O9A 1.308(4) . ?
C4A C5A 1.420(6) . ?
C4B O9B 1.305(4) . ?
C4B C5B 1.427(5) . ?
C5A O10A 1.370(6) . ?
C5A C6A 1.389(6) . ?
C5B C6B 1.372(6) . ?
C5B O10B 1.377(5) . ?
C6A C7A 1.397(7) . ?
C6B C7B 1.391(6) . ?
C7A C8A 1.360(7) . ?
C7B C8B 1.366(6) . ?
C11A O10A 1.449(5) . ?
C11A C12A 1.494(6) . ?
C11B O10B 1.443(5) . ?
C11B C12B 1.506(5) . ?
C12A C17A 1.386(7) . ?
C12A C13A 1.387(7) . ?
C12B C17B 1.373(6) . ?
C12B C13B 1.389(6) . ?
C13A C14A 1.407(8) . ?
C13B C14B 1.392(7) . ?
C14A C15A 1.370(10) . ?
C14B C15B 1.368(8) . ?
C15A C16A 1.369(10) . ?
C15B C16B 1.367(8) . ?
C16A C17A 1.386(8) . ?
C16B C17B 1.396(7) . ?
C18A C23A 1.359(8) . ?
C18A C19A 1.362(7) . ?
C18A C24A 1.503(6) . ?
C18B C23B 1.367(6) . ?
C18B C19B 1.387(6) . ?
C18B C24B 1.501(5) . ?
C19A C20A 1.400(8) . ?
C19B C20B 1.381(6) . ?
C20A C21A 1.354(8) . ?
C20B C21B 1.363(6) . ?
C21A C22A 1.323(9) . ?
C21B C22B 1.374(7) . ?
C22A C23A 1.405(8) . ?
C22B C23B 1.381(7) . ?
C24A O25A 1.422(5) . ?
C24B O25B 1.438(4) . ?
C26A C31A 1.372(6) . ?
C26A O25A 1.375(5) . ?
C26A C27A 1.423(5) . ?
C26B O25B 1.379(4) . ?
C26B C31B 1.382(5) . ?
C26B C27B 1.425(5) . ?
C27A O32A 1.306(4) . ?
C27A C28A 1.431(5) . ?
C27B O32B 1.305(4) . ?
C27B C28B 1.422(5) . ?
C28A C29A 1.401(5) . ?
C28A C33A 1.437(5) . ?
C28B C29B 1.407(5) . ?
C28B C33B 1.438(5) . ?
C29A C30A 1.370(6) . ?
C29B C30B 1.367(6) . ?
C30A C31A 1.387(6) . ?
C30B C31B 1.400(6) . ?
C33A N34A 1.289(5) . ?
C33B N34B 1.289(5) . ?
C35A C36A 1.390(6) . ?
C35A C40A 1.403(6) . ?
C35A N34A 1.424(4) . ?
C35B C36B 1.393(5) . ?
C35B C40B 1.393(5) . ?
C35B N34B 1.425(4) . ?
C36A C37A 1.395(6) . ?
C36B C37B 1.379(5) . ?
C37A C38A 1.375(7) . ?
C37B C38B 1.373(6) . ?
C38A C39A 1.378(6) . ?
C38B C39B 1.385(5) . ?
C39A C40A 1.401(5) . ?
C39B C40B 1.397(5) . ?
C40A N1A 1.420(5) . ?
C40B N1B 1.428(4) . ?
C42A C43A 1.508(5) . ?
C42A N41A 1.510(4) . ?
C42B C43B 1.522(5) . ?
C42B N41B 1.525(4) . ?
C43A C44A 1.520(5) . ?
C43B C44B 1.527(5) . ?
C44A C45A 1.512(7) . ?
C44B C45B 1.522(6) . ?
C46A C47A 1.522(5) . ?
C46A N41A 1.528(4) . ?
C46B N41B 1.518(4) . ?
C46B C47B 1.528(5) . ?
C47A C48A 1.492(6) . ?
C47B C48B 1.517(6) . ?
C48A C49A 1.494(6) . ?
C48B C49B 1.517(6) . ?
C50A C51A 1.516(5) . ?
C50A N41A 1.527(5) . ?
C50B C51B 1.511(5) . ?
C50B N41B 1.524(4) . ?
C51A C52A 1.524(6) . ?
C51B C52B 1.524(5) . ?
C52A C53A 1.520(7) . ?
C52B C53B 1.515(6) . ?
C54A C55A 1.512(5) . ?
C54A N41A 1.528(4) . ?
C54B N41B 1.518(4) . ?
C54B C55B 1.521(5) . ?
C55A C56A 1.530(5) . ?
C55B C56B 1.528(5) . ?
C56A C57A 1.510(6) . ?
C56B C57B 1.522(6) . ?
N1A U1A 2.619(3) . ?
N1B U1B 2.619(3) . ?
N34A U1A 2.577(3) . ?
N34B U1B 2.572(3) . ?
O1A U1A 1.784(2) . ?
O1B U1B 1.784(2) . ?
O2A U1A 1.783(2) . ?
O2B U1B 1.785(2) . ?
O9A U1A 2.259(3) . ?
O9B U1B 2.265(2) . ?
O32A U1A 2.278(2) . ?
O32B U1B 2.286(2) . ?
Cl1A U1A 2.7172(10) . ?
Cl1B U1B 2.7157(9) . ?

loop_
_geom_torsion_atom_site_label_1
_geom_torsion_atom_site_label_2
_geom_torsion_atom_site_label_3
_geom_torsion_atom_site_label_4
_geom_torsion
_geom_torsion_site_symmetry_1
_geom_torsion_site_symmetry_2
_geom_torsion_site_symmetry_3
_geom_torsion_site_symmetry_4
_geom_torsion_publ_flag
N1A C2A C3A C8A 171.3(4) . . . . ?
N1A C2A C3A C4A -10.4(6) . . . . ?
N1B C2B C3B C8B -173.7(3) . . . . ?
N1B C2B C3B C4B 7.5(6) . . . . ?
C8A C3A C4A O9A 177.4(3) . . . . ?
C2A C3A C4A O9A -0.8(6) . . . . ?
C8A C3A C4A C5A -0.5(5) . . . . ?
C2A C3A C4A C5A -178.7(3) . . . . ?
C8B C3B C4B O9B -177.3(3) . . . . ?
C2B C3B C4B O9B 1.5(5) . . . . ?
C8B C3B C4B C5B 1.9(5) . . . . ?
C2B C3B C4B C5B -179.4(3) . . . . ?
O9A C4A C5A O10A 6.2(6) . . . . ?
C3A C4A C5A O10A -175.8(3) . . . . ?
O9A C4A C5A C6A -178.9(3) . . . . ?
C3A C4A C5A C6A -1.0(5) . . . . ?
O9B C4B C5B C6B 179.4(3) . . . . ?
C3B C4B C5B C6B 0.2(5) . . . . ?
O9B C4B C5B O10B -6.0(5) . . . . ?
C3B C4B C5B O10B 174.9(3) . . . . ?
O10A C5A C6A C7A 176.8(4) . . . . ?
C4A C5A C6A C7A 1.8(6) . . . . ?
O10B C5B C6B C7B -176.6(3) . . . . ?
C4B C5B C6B C7B -1.8(6) . . . . ?
C5A C6A C7A C8A -1.0(6) . . . . ?
C5B C6B C7B C8B 1.3(6) . . . . ?
C6A C7A C8A C3A -0.6(7) . . . . ?
C4A C3A C8A C7A 1.3(6) . . . . ?
C2A C3A C8A C7A 179.6(4) . . . . ?
C6B C7B C8B C3B 0.9(6) . . . . ?
C4B C3B C8B C7B -2.5(6) . . . . ?
C2B C3B C8B C7B 178.7(3) . . . . ?
O10A C11A C12A C17A -134.7(4) . . . . ?
O10A C11A C12A C13A 46.3(5) . . . . ?
O10B C11B C12B C17B 142.0(4) . . . . ?
O10B C11B C12B C13B -38.8(5) . . . . ?
C17A C12A C13A C14A -1.9(7) . . . . ?
C11A C12A C13A C14A 177.0(5) . . . . ?
C17B C12B C13B C14B 0.5(7) . . . . ?
C11B C12B C13B C14B -178.7(4) . . . . ?
C12A C13A C14A C15A 1.1(9) . . . . ?
C12B C13B C14B C15B 0.4(8) . . . . ?
C13A C14A C15A C16A 0.6(10) . . . . ?
C13B C14B C15B C16B -0.9(10) . . . . ?
C14A C15A C16A C17A -1.4(10) . . . . ?
C14B C15B C16B C17B 0.6(11) . . . . ?
C13A C12A C17A C16A 1.1(7) . . . . ?
C11A C12A C17A C16A -177.8(4) . . . . ?
C15A C16A C17A C12A 0.5(8) . . . . ?
C13B C12B C17B C16B -0.8(8) . . . . ?
C11B C12B C17B C16B 178.3(5) . . . . ?
C15B C16B C17B C12B 0.3(10) . . . . ?
C23A C18A C19A C20A 1.2(9) . . . . ?
C24A C18A C19A C20A -176.6(5) . . . . ?
C23B C18B C19B C20B 0.5(6) . . . . ?
C24B C18B C19B C20B 178.5(4) . . . . ?
C18A C19A C20A C21A 0.6(10) . . . . ?
C18B C19B C20B C21B -1.1(7) . . . . ?
C19A C20A C21A C22A -1.0(11) . . . . ?
C19B C20B C21B C22B 0.8(7) . . . . ?
C20A C21A C22A C23A -0.4(13) . . . . ?
C20B C21B C22B C23B 0.2(8) . . . . ?
C19A C18A C23A C22A -2.6(12) . . . . ?
C24A C18A C23A C22A 175.2(7) . . . . ?
C21A C22A C23A C18A 2.3(14) . . . . ?
C19B C18B C23B C22B 0.5(7) . . . . ?
C24B C18B C23B C22B -177.6(4) . . . . ?
C21B C22B C23B C18B -0.8(8) . . . . ?
C23A C18A C24A O25A -65.9(8) . . . . ?
C19A C18A C24A O25A 111.9(5) . . . . ?
C23B C18B C24B O25B -95.1(5) . . . . ?
C19B C18B C24B O25B 86.9(5) . . . . ?
C31A C26A C27A O32A 178.0(3) . . . . ?
O25A C26A C27A O32A 1.8(5) . . . . ?
C31A C26A C27A C28A 1.7(5) . . . . ?
O25A C26A C27A C28A -174.6(3) . . . . ?
O25B C26B C27B O32B 1.6(5) . . . . ?
C31B C26B C27B O32B -176.8(3) . . . . ?
O25B C26B C27B C28B 177.2(3) . . . . ?
C31B C26B C27B C28B -1.2(5) . . . . ?
O32A C27A C28A C29A -177.1(3) . . . . ?
C26A C27A C28A C29A -0.9(5) . . . . ?
O32A C27A C28A C33A -2.5(5) . . . . ?
C26A C27A C28A C33A 173.7(3) . . . . ?
O32B C27B C28B C29B 176.7(3) . . . . ?
C26B C27B C28B C29B 1.2(5) . . . . ?
O32B C27B C28B C33B 1.0(5) . . . . ?
C26B C27B C28B C33B -174.5(3) . . . . ?
C27A C28A C29A C30A -0.7(6) . . . . ?
C33A C28A C29A C30A -175.5(4) . . . . ?
C27B C28B C29B C30B -0.2(5) . . . . ?
C33B C28B C29B C30B 175.7(3) . . . . ?
C28A C29A C30A C31A 1.5(6) . . . . ?
C28B C29B C30B C31B -0.9(6) . . . . ?
O25A C26A C31A C30A 175.3(4) . . . . ?
C27A C26A C31A C30A -1.0(6) . . . . ?
C29A C30A C31A C26A -0.7(7) . . . . ?
O25B C26B C31B C30B -178.3(3) . . . . ?
C27B C26B C31B C30B 0.1(5) . . . . ?
C29B C30B C31B C26B 0.9(6) . . . . ?
C29A C28A C33A N34A -169.4(4) . . . . ?
C27A C28A C33A N34A 15.9(6) . . . . ?
C29B C28B C33B N34B 170.4(3) . . . . ?
C27B C28B C33B N34B -13.7(6) . . . . ?
C40A C35A C36A C37A 0.0(6) . . . . ?
N34A C35A C36A C37A 179.2(4) . . . . ?
C40B C35B C36B C37B -0.6(5) . . . . ?
N34B C35B C36B C37B 179.5(3) . . . . ?
C35A C36A C37A C38A -1.6(6) . . . . ?
C35B C36B C37B C38B 1.6(6) . . . . ?
C36A C37A C38A C39A 0.8(7) . . . . ?
C36B C37B C38B C39B -0.9(6) . . . . ?
C37A C38A C39A C40A 1.6(6) . . . . ?
C37B C38B C39B C40B -0.7(6) . . . . ?
C38A C39A C40A C35A -3.2(6) . . . . ?
C38A C39A C40A N1A 177.7(4) . . . . ?
C36A C35A C40A C39A 2.3(5) . . . . ?
N34A C35A C40A C39A -176.9(3) . . . . ?
C36A C35A C40A N1A -178.5(3) . . . . ?
N34A C35A C40A N1A 2.3(5) . . . . ?
C36B C35B C40B C39B -1.0(5) . . . . ?
N34B C35B C40B C39B 178.9(3) . . . . ?
C36B C35B C40B N1B 178.8(3) . . . . ?
N34B C35B C40B N1B -1.3(4) . . . . ?
C38B C39B C40B C35B 1.7(5) . . . . ?
C38B C39B C40B N1B -178.1(3) . . . . ?
N41A C42A C43A C44A -178.6(3) . . . . ?
N41B C42B C43B C44B -165.7(3) . . . . ?
C42A C43A C44A C45A -180.0(4) . . . . ?
C42B C43B C44B C45B -178.5(3) . . . . ?
N41A C46A C47A C48A -163.5(4) . . . . ?
N41B C46B C47B C48B 162.5(3) . . . . ?
C46A C47A C48A C49A -171.3(4) . . . . ?
C46B C47B C48B C49B 168.5(3) . . . . ?
N41A C50A C51A C52A -164.4(3) . . . . ?
N41B C50B C51B C52B 170.9(3) . . . . ?
C50A C51A C52A C53A -171.1(4) . . . . ?
C50B C51B C52B C53B 179.6(4) . . . . ?
N41A C54A C55A C56A 168.8(3) . . . . ?
N41B C54B C55B C56B -167.4(3) . . . . ?
C54A C55A C56A C57A -73.9(4) . . . . ?
C54B C55B C56B C57B 70.7(4) . . . . ?
C3A C2A N1A C40A 174.9(3) . . . . ?
C3A C2A N1A U1A -10.9(6) . . . . ?
C39A C40A N1A C2A -33.8(5) . . . . ?
C35A C40A N1A C2A 147.1(3) . . . . ?
C39A C40A N1A U1A 151.4(3) . . . . ?
C35A C40A N1A U1A -27.8(4) . . . . ?
C3B C2B N1B C40B -174.2(3) . . . . ?
C3B C2B N1B U1B 9.6(5) . . . . ?
C35B C40B N1B C2B -150.7(3) . . . . ?
C39B C40B N1B C2B 29.1(5) . . . . ?
C35B C40B N1B U1B 26.0(4) . . . . ?
C39B C40B N1B U1B -154.2(3) . . . . ?
C28A C33A N34A C35A -173.7(3) . . . . ?
C28A C33A N34A U1A 14.6(5) . . . . ?
C36A C35A N34A C33A 33.7(5) . . . . ?
C40A C35A N34A C33A -147.1(3) . . . . ?
C36A C35A N34A U1A -154.0(3) . . . . ?
C40A C35A N34A U1A 25.2(4) . . . . ?
C28B C33B N34B C35B 173.5(3) . . . . ?
C28B C33B N34B U1B -16.3(5) . . . . ?
C36B C35B N34B C33B -34.1(5) . . . . ?
C40B C35B N34B C33B 146.0(3) . . . . ?
C36B C35B N34B U1B 155.0(3) . . . . ?
C40B C35B N34B U1B -24.9(4) . . . . ?
C43A C42A N41A C50A 179.1(3) . . . . ?
C43A C42A N41A C54A 58.2(4) . . . . ?
C43A C42A N41A C46A -59.9(4) . . . . ?
C51A C50A N41A C42A -167.3(3) . . . . ?
C51A C50A N41A C54A -46.6(4) . . . . ?
C51A C50A N41A C46A 70.9(4) . . . . ?
C55A C54A N41A C42A 55.2(4) . . . . ?
C55A C54A N41A C50A -63.5(4) . . . . ?
C55A C54A N41A C46A 176.6(3) . . . . ?
C47A C46A N41A C42A -47.9(4) . . . . ?
C47A C46A N41A C50A 71.2(4) . . . . ?
C47A C46A N41A C54A -168.6(3) . . . . ?
C55B C54B N41B C46B 65.1(4) . . . . ?
C55B C54B N41B C50B -53.5(4) . . . . ?
C55B C54B N41B C42B -174.2(3) . . . . ?
C47B C46B N41B C54B 52.8(4) . . . . ?
C47B C46B N41B C50B 173.7(3) . . . . ?
C47B C46B N41B C42B -64.8(4) . . . . ?
C51B C50B N41B C54B -56.6(4) . . . . ?
C51B C50B N41B C46B -177.4(3) . . . . ?
C51B C50B N41B C42B 61.0(4) . . . . ?
C43B C42B N41B C54B -167.8(3) . . . . ?
C43B C42B N41B C46B -47.4(4) . . . . ?
C43B C42B N41B C50B 71.7(4) . . . . ?
C3A C4A O9A U1A 44.9(5) . . . . ?
C5A C4A O9A U1A -137.3(3) . . . . ?
C3B C4B O9B U1B -38.4(5) . . . . ?
C5B C4B O9B U1B 142.4(3) . . . . ?
C6A C5A O10A C11A 129.2(4) . . . . ?
C4A C5A O10A C11A -55.9(5) . . . . ?
C12A C11A O10A C5A -165.8(3) . . . . ?
C6B C5B O10B C11B -127.4(4) . . . . ?
C4B C5B O10B C11B 57.9(4) . . . . ?
C12B C11B O10B C5B 156.6(3) . . . . ?
C31A C26A O25A C24A 108.2(4) . . . . ?
C27A C26A O25A C24A -75.5(5) . . . . ?
C18A C24A O25A C26A -148.9(4) . . . . ?
C31B C26B O25B C24B -108.4(4) . . . . ?
C27B C26B O25B C24B 73.1(4) . . . . ?
C18B C24B O25B C26B 166.2(3) . . . . ?
C26A C27A O32A U1A 135.5(3) . . . . ?
C28A C27A O32A U1A -48.4(4) . . . . ?
C28B C27B O32B U1B 48.9(4) . . . . ?
C26B C27B O32B U1B -135.7(3) . . . . ?
C4A O9A U1A O2A -129.6(4) . . . . ?
C4A O9A U1A O1A 45.0(4) . . . . ?
C4A O9A U1A O32A 120.5(4) . . . . ?
C4A O9A U1A N34A -38.8(4) . . . . ?
C4A O9A U1A N1A -46.9(4) . . . . ?
C4A O9A U1A Cl1A 141.8(4) . . . . ?
C27A O32A U1A O2A 140.5(3) . . . . ?
C27A O32A U1A O1A -33.6(3) . . . . ?
C27A O32A U1A O9A -109.2(3) . . . . ?
C27A O32A U1A N34A 54.1(3) . . . . ?
C27A O32A U1A N1A 54.9(3) . . . . ?
C27A O32A U1A Cl1A -130.5(3) . . . . ?
C33A N34A U1A O2A -129.9(3) . . . . ?
C35A N34A U1A O2A 58.3(2) . . . . ?
C33A N34A U1A O1A 51.8(3) . . . . ?
C35A N34A U1A O1A -120.0(2) . . . . ?
C33A N34A U1A O9A 135.9(3) . . . . ?
C35A N34A U1A O9A -35.9(3) . . . . ?
C33A N34A U1A O32A -36.4(3) . . . . ?
C35A N34A U1A O32A 151.9(3) . . . . ?
C33A N34A U1A N1A 144.4(3) . . . . ?
C35A N34A U1A N1A -27.4(2) . . . . ?
C33A N34A U1A Cl1A -45.4(3) . . . . ?
C35A N34A U1A Cl1A 142.8(2) . . . . ?
C2A N1A U1A O2A 124.0(3) . . . . ?
C40A N1A U1A O2A -61.8(2) . . . . ?
C2A N1A U1A O1A -60.2(3) . . . . ?
C40A N1A U1A O1A 114.0(2) . . . . ?
C2A N1A U1A O9A 26.8(3) . . . . ?
C40A N1A U1A O9A -159.0(3) . . . . ?
C2A N1A U1A O32A -147.1(3) . . . . ?
C40A N1A U1A O32A 27.1(3) . . . . ?
C2A N1A U1A N34A -146.2(3) . . . . ?
C40A N1A U1A N34A 28.0(2) . . . . ?
C2A N1A U1A Cl1A 42.7(4) . . . . ?
C40A N1A U1A Cl1A -143.1(2) . . . . ?
C4B O9B U1B O1B 121.7(4) . . . . ?
C4B O9B U1B O2B -53.0(4) . . . . ?
C4B O9B U1B O32B -124.6(3) . . . . ?
C4B O9B U1B N34B 29.8(4) . . . . ?
C4B O9B U1B N1B 39.8(3) . . . . ?
C4B O9B U1B Cl1B -150.4(4) . . . . ?
C27B O32B U1B O1B -140.5(3) . . . . ?
C27B O32B U1B O2B 33.5(3) . . . . ?
C27B O32B U1B O9B 105.3(3) . . . . ?
C27B O32B U1B N34B -54.3(3) . . . . ?
C27B O32B U1B N1B -54.9(3) . . . . ?
C27B O32B U1B Cl1B 130.9(3) . . . . ?
C33B N34B U1B O1B 130.7(3) . . . . ?
C35B N34B U1B O1B -59.0(2) . . . . ?
C33B N34B U1B O2B -50.5(3) . . . . ?
C35B N34B U1B O2B 119.8(2) . . . . ?
C33B N34B U1B O9B -133.4(3) . . . . ?
C35B N34B U1B O9B 36.9(3) . . . . ?
C33B N34B U1B O32B 36.6(3) . . . . ?
C35B N34B U1B O32B -153.0(2) . . . . ?
C33B N34B U1B N1B -143.9(3) . . . . ?
C35B N34B U1B N1B 26.5(2) . . . . ?
C33B N34B U1B Cl1B 47.1(3) . . . . ?
C35B N34B U1B Cl1B -142.57(19) . . . . ?
C2B N1B U1B O1B -120.7(3) . . . . ?
C40B N1B U1B O1B 63.1(2) . . . . ?
C2B N1B U1B O2B 64.1(3) . . . . ?
C40B N1B U1B O2B -112.2(2) . . . . ?
C2B N1B U1B O9B -22.0(3) . . . . ?
C40B N1B U1B O9B 161.8(2) . . . . ?
C2B N1B U1B O32B 150.1(3) . . . . ?
C40B N1B U1B O32B -26.1(3) . . . . ?
C2B N1B U1B N34B 149.5(3) . . . . ?
C40B N1B U1B N34B -26.7(2) . . . . ?
C2B N1B U1B Cl1B -40.2(3) . . . . ?
C40B N1B U1B Cl1B 143.58(18) . . . . ?
